data_7019137
loop_
_publ_author_name
'Liu, Zhong-Yi'
'Yang, En-Cui'
'Li, Li-Ly'
'Zhao, Xiao-Jun'

_publ_section_title
;
 A reversible SCSC transformation from a blue metamagnetic framework to a
 pink antiferromagnetic ordering layer exhibiting concomitant
 solvatochromic and solvatomagnetic effects.
;
_journal_issue 22
_journal_name_full 'Dalton transactions (Cambridge, England : 2003)'
_journal_page_first 6827
_journal_page_last 6832
_journal_paper_doi 10.1039/c2dt30245d
_journal_volume 41
_journal_year 2012
_chemical_formula_sum 'C11 H17.5 Co3 N5 O12.25 S'
_chemical_formula_weight 624.65
_chemical_name_systematic
;
?
;
_space_group_IT_number 15
_symmetry_cell_setting monoclinic
_symmetry_space_group_name_Hall '-C 2yc'
_symmetry_space_group_name_H-M 'C 1 2/c 1'
_atom_sites_solution_hydrogens geom
_atom_sites_solution_primary direct
_atom_sites_solution_secondary difmap
_audit_creation_method SHELXL-97
_audit_update_record
;
2012-02-13 # Formatted by publCIF
;
_cell_angle_alpha 90.00
_cell_angle_beta 122.302(5)
_cell_angle_gamma 90.00
_cell_formula_units_Z 8
_cell_length_a 29.956(5)
_cell_length_b 8.0173(13)
_cell_length_c 20.629(4)
_cell_measurement_reflns_used 5113
_cell_measurement_temperature 296(2)
_cell_measurement_theta_max 28.16
_cell_measurement_theta_min 2.79
_cell_volume 4187.7(13)
_computing_cell_refinement 'Bruker SMART'
_computing_data_collection 'Bruker SMART'
_computing_data_reduction 'Bruker SAINT'
_computing_molecular_graphics 'Bruker SHELXTL'
_computing_publication_material 'Bruker SHELXTL'
_computing_structure_refinement 'SHELXL-97 (Sheldrick, 1997)'
_computing_structure_solution 'SHELXS-97 (Sheldrick, 1990)'
_diffrn_ambient_temperature 296(2)
_diffrn_measured_fraction_theta_full 0.994
_diffrn_measured_fraction_theta_max 0.994
_diffrn_measurement_device_type 'CCD area detector'
_diffrn_measurement_method 'phi and omega scans'
_diffrn_radiation_monochromator graphite
_diffrn_radiation_source 'fine-focus sealed tube'
_diffrn_radiation_type MoK\a
_diffrn_radiation_wavelength 0.71073
_diffrn_reflns_av_R_equivalents 0.0359
_diffrn_reflns_av_sigmaI/netI 0.0372
_diffrn_reflns_limit_h_max 35
_diffrn_reflns_limit_h_min -35
_diffrn_reflns_limit_k_max 9
_diffrn_reflns_limit_k_min -6
_diffrn_reflns_limit_l_max 23
_diffrn_reflns_limit_l_min -24
_diffrn_reflns_number 10204
_diffrn_reflns_theta_full 25.01
_diffrn_reflns_theta_max 25.01
_diffrn_reflns_theta_min 1.61
_exptl_absorpt_coefficient_mu 2.521
_exptl_absorpt_correction_T_max 0.7352
_exptl_absorpt_correction_T_min 0.7036
_exptl_absorpt_correction_type multi-scan
_exptl_absorpt_process_details sadabs
_exptl_crystal_colour blue
_exptl_crystal_density_diffrn 1.982
_exptl_crystal_density_method 'not measured'
_exptl_crystal_description block
_exptl_crystal_F_000 2508
_exptl_crystal_size_max 0.15
_exptl_crystal_size_mid 0.14
_exptl_crystal_size_min 0.13
_platon_squeeze_details
;
The unit cell contains eight water molecules which have been treated as a
diffuse contribution to the overall scattering without specific atom
positions by SQUEEZE/PLATON.

;
_refine_diff_density_max 0.656
_refine_diff_density_min -0.468
_refine_diff_density_rms 0.101
_refine_ls_extinction_method none
_refine_ls_goodness_of_fit_ref 1.069
_refine_ls_hydrogen_treatment constr
_refine_ls_matrix_type full
_refine_ls_number_parameters 290
_refine_ls_number_reflns 3677
_refine_ls_number_restraints 1
_refine_ls_restrained_S_all 1.069
_refine_ls_R_factor_all 0.0396
_refine_ls_R_factor_gt 0.0315
_refine_ls_shift/su_max 0.002
_refine_ls_shift/su_mean 0.000
_refine_ls_structure_factor_coef Fsqd
_refine_ls_weighting_details 'calc w=1/[\s^2^(Fo^2^)+(0.0452P)^2^+13.7933P] where P=(Fo^2^+2Fc^2^)/3'
_refine_ls_weighting_scheme calc
_refine_ls_wR_factor_gt 0.0888
_refine_ls_wR_factor_ref 0.0939
_reflns_number_gt 3096
_reflns_number_total 3677
_reflns_threshold_expression >2sigma(I)
_cod_data_source_file c2dt30245d.txt
_cod_data_source_block 101214a
_cod_depositor_comments
;
The following automatic conversions were performed:

'_symmetry_cell_setting' value 'Monoclinic' changed to 'monoclinic'
according to /home/saulius/struct/CIF-dictionaries/cif_core.dic
dictionary named 'cif_core.dic' version 2.4.1 from 2010-06-29.

Automatic conversion script
Id: cif_fix_values 1715 2011-07-08 13:25:40Z adriana 
;
_cod_original_cell_volume 4187.6(13)
_cod_original_sg_symbol_H-M C2/c
_cod_original_formula_sum 'C11 H17.50 Co3 N5 O12.25 S'
_cod_database_code 7019137

loop_
_symmetry_equiv_pos_as_xyz
'x, y, z'
'-x, y, -z+1/2'
'x+1/2, y+1/2, z'
'-x+1/2, y+1/2, -z+1/2'
'-x, -y, -z'
'x, -y, z-1/2'
'-x+1/2, -y+1/2, -z'
'x+1/2, -y+1/2, z-1/2'

loop_
_atom_site_label
_atom_site_type_symbol
_atom_site_fract_x
_atom_site_fract_y
_atom_site_fract_z
_atom_site_U_iso_or_equiv
_atom_site_adp_type
_atom_site_occupancy
_atom_site_symmetry_multiplicity
_atom_site_calc_flag
_atom_site_refinement_flags
_atom_site_disorder_assembly
_atom_site_disorder_group
Co1 Co 0.114584(17) 1.03064(6) 1.10240(3) 0.01760(14) Uani 1 1 d . . .
Co2 Co 0.014198(17) 0.80783(6) 1.00646(3) 0.01688(14) Uani 1 1 d . . .
Co3 Co 0.132159(18) 0.75058(6) 1.01317(3) 0.01948(15) Uani 1 1 d . . .
S1 S 0.09588(4) 0.72372(14) 0.83746(6) 0.0278(2) Uani 1 1 d . . .
O1 O 0.06200(9) 0.3349(3) 0.60778(14) 0.0210(6) Uani 1 1 d . . .
O2 O 0.13932(10) 0.2216(3) 0.64189(16) 0.0281(7) Uani 1 1 d . . .
O3 O 0.30468(9) 0.4633(3) 0.86615(16) 0.0267(6) Uani 1 1 d . . .
O4 O 0.29357(9) 0.6906(4) 0.91945(16) 0.0304(7) Uani 1 1 d . . .
O5 O 0.07726(13) 0.8577(4) 0.78245(19) 0.0460(8) Uani 1 1 d . . .
O6 O 0.13315(11) 0.7838(4) 0.91590(16) 0.0339(7) Uani 1 1 d . . .
O7 O 0.05489(11) 0.6223(5) 0.83232(18) 0.0434(8) Uani 1 1 d . . .
O8 O 0.07729(9) 0.9035(3) 0.99661(14) 0.0180(5) Uani 1 1 d . . .
H8' H 0.0653 0.9771 0.9524 0.022 Uiso 1 1 calc R . .
O9 O 0.03664(9) 1.0215(3) 1.07693(14) 0.0204(6) Uani 1 1 d . . .
H9 H 0.0332 1.0120 1.1214 0.024 Uiso 1 1 calc R . .
O10 O 0.14180(12) 1.0858(5) 1.21737(17) 0.0473(9) Uani 1 1 d D . .
H10 H 0.1236 1.1583 1.2233 0.071 Uiso 1 1 d RD . .
O11 O 0.0202(3) 0.0528(6) 0.8472(3) 0.0798(19) Uani 0.821(7) 1 d P A 1
O11' O 0.0527(12) 0.206(3) 0.8449(13) 0.0798(19) Uani 0.179(7) 1 d P A 2
O12 O 0.0000 0.313(2) 0.7500 0.136(7) Uani 0.50 2 d SP . .
N1 N 0.05155(11) 0.3220(4) 1.00395(17) 0.0180(6) Uani 1 1 d . . .
N2 N 0.10325(11) 0.2642(4) 1.05626(18) 0.0210(7) Uani 1 1 d . . .
N3 N 0.10835(11) 0.5180(4) 1.01555(18) 0.0192(7) Uani 1 1 d . . .
N4 N 0.18867(12) 0.3820(4) 1.1054(2) 0.0381(10) Uani 1 1 d . . .
H4A H 0.2046 0.2973 1.1342 0.046 Uiso 1 1 calc R . .
H4B H 0.2067 0.4652 1.1050 0.046 Uiso 1 1 calc R . .
N5 N 0.01650(11) 0.5835(4) 0.93721(17) 0.0195(7) Uani 1 1 d . . .
H5A H -0.0146 0.5293 0.9148 0.023 Uiso 1 1 calc R . .
H5B H 0.0207 0.6219 0.8998 0.023 Uiso 1 1 calc R . .
C1 C 0.13488(13) 0.3846(4) 1.0603(2) 0.0213(8) Uani 1 1 d . . .
C2 C 0.05717(13) 0.4717(4) 0.9829(2) 0.0162(7) Uani 1 1 d . . .
C3 C 0.13808(13) 0.4224(5) 0.7244(2) 0.0200(8) Uani 1 1 d . . .
C4 C 0.19296(14) 0.4384(5) 0.7665(2) 0.0210(8) Uani 1 1 d . . .
H4 H 0.2128 0.3831 0.7507 0.025 Uiso 1 1 calc R . .
C5 C 0.21799(13) 0.5373(5) 0.8322(2) 0.0207(8) Uani 1 1 d . . .
C6 C 0.18887(14) 0.6178(5) 0.8566(2) 0.0224(8) Uani 1 1 d . . .
H6 H 0.2056 0.6832 0.9006 0.027 Uiso 1 1 calc R . .
C7 C 0.13430(14) 0.6003(5) 0.8148(2) 0.0229(8) Uani 1 1 d . . .
C8 C 0.10896(14) 0.5032(5) 0.7488(2) 0.0222(8) Uani 1 1 d . . .
H8 H 0.0724 0.4927 0.7211 0.027 Uiso 1 1 calc R . .
C9 C 0.11091(13) 0.3179(4) 0.6530(2) 0.0193(8) Uani 1 1 d . . .
C10 C 0.27676(13) 0.5640(5) 0.8758(2) 0.0217(8) Uani 1 1 d . . .
C11 C 0.1876(3) 1.0173(9) 1.2815(4) 0.080(2) Uani 1 1 d . . .
H11A H 0.2005 0.9276 1.2650 0.119 Uiso 1 1 calc R . .
H11B H 0.1792 0.9757 1.3174 0.119 Uiso 1 1 calc R . .
H11C H 0.2143 1.1020 1.3056 0.119 Uiso 1 1 calc R . .

loop_
_atom_site_aniso_label
_atom_site_aniso_U_11
_atom_site_aniso_U_22
_atom_site_aniso_U_33
_atom_site_aniso_U_23
_atom_site_aniso_U_13
_atom_site_aniso_U_12
Co1 0.0110(2) 0.0151(3) 0.0208(3) 0.00005(19) 0.0046(2) 0.00111(18)
Co2 0.0103(2) 0.0141(3) 0.0216(3) 0.00212(19) 0.0055(2) 0.00066(18)
Co3 0.0114(2) 0.0153(3) 0.0270(3) -0.0028(2) 0.0071(2) -0.00200(19)
S1 0.0203(5) 0.0387(6) 0.0241(5) -0.0050(4) 0.0117(4) 0.0025(4)
O1 0.0131(12) 0.0206(13) 0.0205(13) -0.0047(10) 0.0031(11) 0.0005(10)
O2 0.0161(13) 0.0238(14) 0.0347(16) -0.0115(12) 0.0071(12) 0.0012(11)
O3 0.0141(12) 0.0196(14) 0.0402(17) -0.0010(12) 0.0104(12) 0.0005(11)
O4 0.0135(13) 0.0389(17) 0.0325(16) -0.0176(13) 0.0080(12) -0.0071(12)
O5 0.0495(19) 0.048(2) 0.0435(19) 0.0097(16) 0.0267(16) 0.0220(16)
O6 0.0305(15) 0.0469(18) 0.0273(15) -0.0121(13) 0.0174(13) -0.0047(13)
O7 0.0252(15) 0.070(2) 0.0403(18) -0.0136(17) 0.0208(14) -0.0092(15)
O8 0.0136(11) 0.0174(12) 0.0211(13) 0.0029(10) 0.0081(10) 0.0019(10)
O9 0.0146(12) 0.0187(13) 0.0215(13) 0.0008(10) 0.0055(11) 0.0015(10)
O10 0.0370(17) 0.064(2) 0.0267(17) -0.0075(15) 0.0077(14) 0.0180(17)
O11 0.141(5) 0.065(3) 0.049(3) 0.022(2) 0.062(3) 0.048(3)
O11' 0.141(5) 0.065(3) 0.049(3) 0.022(2) 0.062(3) 0.048(3)
O12 0.19(2) 0.093(12) 0.19(2) 0.000 0.145(18) 0.000
N1 0.0091(13) 0.0152(15) 0.0229(16) 0.0013(12) 0.0040(12) 0.0015(12)
N2 0.0103(14) 0.0170(16) 0.0293(18) 0.0014(13) 0.0063(13) 0.0018(12)
N3 0.0113(14) 0.0161(15) 0.0255(16) 0.0001(13) 0.0066(13) -0.0007(12)
N4 0.0116(15) 0.0235(18) 0.057(2) 0.0074(17) 0.0037(16) -0.0009(14)
N5 0.0132(14) 0.0161(15) 0.0244(17) 0.0033(13) 0.0069(13) -0.0002(12)
C1 0.0126(17) 0.0165(19) 0.029(2) -0.0012(15) 0.0077(16) -0.0007(14)
C2 0.0122(16) 0.0157(17) 0.0199(18) -0.0011(14) 0.0081(14) -0.0002(14)
C3 0.0147(17) 0.0182(18) 0.0238(19) -0.0013(15) 0.0080(15) -0.0010(14)
C4 0.0137(17) 0.0224(19) 0.0243(19) -0.0040(15) 0.0084(15) -0.0016(15)
C5 0.0123(17) 0.0222(19) 0.0215(19) -0.0021(15) 0.0050(15) -0.0024(14)
C6 0.0156(17) 0.025(2) 0.0188(18) -0.0040(15) 0.0038(15) -0.0018(15)
C7 0.0172(17) 0.025(2) 0.026(2) -0.0013(16) 0.0112(16) 0.0001(15)
C8 0.0112(16) 0.028(2) 0.0220(19) -0.0026(16) 0.0050(15) -0.0027(15)
C9 0.0145(17) 0.0161(18) 0.0222(19) -0.0039(15) 0.0062(15) -0.0008(14)
C10 0.0124(17) 0.025(2) 0.0220(19) 0.0017(16) 0.0052(15) 0.0001(15)
C11 0.073(4) 0.086(5) 0.054(4) -0.004(3) 0.018(3) 0.016(4)

loop_
_atom_type_symbol
_atom_type_description
_atom_type_scat_dispersion_real
_atom_type_scat_dispersion_imag
_atom_type_scat_source
C C 0.0033 0.0016 'International Tables Vol C Tables 4.2.6.8 and 6.1.1.4'
H H 0.0000 0.0000 'International Tables Vol C Tables 4.2.6.8 and 6.1.1.4'
N N 0.0061 0.0033 'International Tables Vol C Tables 4.2.6.8 and 6.1.1.4'
O O 0.0106 0.0060 'International Tables Vol C Tables 4.2.6.8 and 6.1.1.4'
S S 0.1246 0.1234 'International Tables Vol C Tables 4.2.6.8 and 6.1.1.4'
Co Co 0.3494 0.9721 'International Tables Vol C Tables 4.2.6.8 and 6.1.1.4'

loop_
_geom_angle_atom_site_label_1
_geom_angle_atom_site_label_2
_geom_angle_atom_site_label_3
_geom_angle
_geom_angle_site_symmetry_1
_geom_angle_site_symmetry_3
N2 Co1 O10 101.57(14) 1_565 .
N2 Co1 O9 91.68(11) 1_565 .
O10 Co1 O9 89.92(12) . .
N2 Co1 O8 95.54(11) 1_565 .
O10 Co1 O8 160.25(13) . .
O9 Co1 O8 79.69(9) . .
N2 Co1 O3 90.00(11) 1_565 7_567
O10 Co1 O3 87.66(12) . 7_567
O9 Co1 O3 177.29(11) . 7_567
O8 Co1 O3 102.26(10) . 7_567
N2 Co1 O2 166.37(12) 1_565 6_566
O10 Co1 O2 85.59(12) . 6_566
O9 Co1 O2 99.98(10) . 6_566
O8 Co1 O2 79.80(10) . 6_566
O3 Co1 O2 78.62(10) 7_567 6_566
O9 Co2 O9 81.90(10) 5_577 .
O9 Co2 O1 166.95(11) 5_577 6_566
O9 Co2 O1 87.74(10) . 6_566
O9 Co2 N1 90.51(10) 5_577 5_567
O9 Co2 N1 113.72(11) . 5_567
O1 Co2 N1 86.39(10) 6_566 5_567
O9 Co2 O8 88.82(10) 5_577 .
O9 Co2 O8 78.62(10) . .
O1 Co2 O8 96.93(9) 6_566 .
N1 Co2 O8 167.42(11) 5_567 .
O9 Co2 N5 104.44(10) 5_577 .
O9 Co2 N5 161.74(10) . .
O1 Co2 N5 87.83(10) 6_566 .
N1 Co2 N5 83.65(11) 5_567 .
O8 Co2 N5 84.35(10) . .
O8 Co3 O4 120.82(11) . 7_567
O8 Co3 N3 108.34(11) . .
O4 Co3 N3 119.51(12) 7_567 .
O8 Co3 O6 101.65(12) . .
O4 Co3 O6 93.37(12) 7_567 .
N3 Co3 O6 109.72(13) . .
O7 S1 O5 114.2(2) . .
O7 S1 O6 112.64(19) . .
O5 S1 O6 111.7(2) . .
O7 S1 C7 108.55(19) . .
O5 S1 C7 104.04(19) . .
O6 S1 C7 104.86(17) . .
C9 O1 Co2 125.2(2) . 6_565
C9 O2 Co1 121.0(2) . 6_565
C10 O3 Co1 132.7(2) . 7_567
C10 O4 Co3 124.6(2) . 7_567
S1 O6 Co3 129.61(18) . .
Co3 O8 Co1 101.18(10) . .
Co3 O8 Co2 117.76(12) . .
Co1 O8 Co2 94.65(10) . .
Co3 O8 H8' 113.6 . .
Co1 O8 H8' 113.6 . .
Co2 O8 H8' 113.6 . .
Co2 O9 Co1 114.04(12) 5_577 .
Co2 O9 Co2 98.10(10) 5_577 .
Co1 O9 Co2 95.90(10) . .
Co2 O9 H9 115.3 5_577 .
Co1 O9 H9 115.3 . .
Co2 O9 H9 115.3 . .
C11 O10 Co1 124.9(4) . .
C11 O10 H10 120.6 . .
Co1 O10 H10 114.5 . .
C2 N1 N2 105.7(3) . .
C2 N1 Co2 133.2(2) . 5_567
N2 N1 Co2 119.6(2) . 5_567
C1 N2 N1 105.3(3) . .
C1 N2 Co1 134.7(2) . 1_545
N1 N2 Co1 119.9(2) . 1_545
C2 N3 C1 102.6(3) . .
C2 N3 Co3 124.4(2) . .
C1 N3 Co3 131.5(2) . .
C1 N4 H4A 120.0 . .
C1 N4 H4B 120.0 . .
H4A N4 H4B 120.0 . .
C2 N5 Co2 112.6(2) . .
C2 N5 H5A 109.1 . .
Co2 N5 H5A 109.1 . .
C2 N5 H5B 109.1 . .
Co2 N5 H5B 109.1 . .
H5A N5 H5B 107.8 . .
N2 C1 N3 113.1(3) . .
N2 C1 N4 125.2(3) . .
N3 C1 N4 121.6(3) . .
N1 C2 N3 113.3(3) . .
N1 C2 N5 126.1(3) . .
N3 C2 N5 120.4(3) . .
C8 C3 C4 119.6(3) . .
C8 C3 C9 120.2(3) . .
C4 C3 C9 120.2(3) . .
C5 C4 C3 120.0(3) . .
C5 C4 H4 120.0 . .
C3 C4 H4 120.0 . .
C6 C5 C4 120.3(3) . .
C6 C5 C10 118.8(3) . .
C4 C5 C10 120.8(3) . .
C5 C6 C7 119.4(3) . .
C5 C6 H6 120.3 . .
C7 C6 H6 120.3 . .
C6 C7 C8 120.7(4) . .
C6 C7 S1 119.9(3) . .
C8 C7 S1 118.9(3) . .
C3 C8 C7 120.0(3) . .
C3 C8 H8 120.0 . .
C7 C8 H8 120.0 . .
O1 C9 O2 124.5(3) . .
O1 C9 C3 118.3(3) . .
O2 C9 C3 117.2(3) . .
O3 C10 O4 125.7(3) . .
O3 C10 C5 118.7(3) . .
O4 C10 C5 115.6(3) . .
O10 C11 H11A 109.5 . .
O10 C11 H11B 109.5 . .
H11A C11 H11B 109.5 . .
O10 C11 H11C 109.5 . .
H11A C11 H11C 109.5 . .
H11B C11 H11C 109.5 . .

loop_
_geom_bond_atom_site_label_1
_geom_bond_atom_site_label_2
_geom_bond_distance
_geom_bond_site_symmetry_2
Co1 N2 2.045(3) 1_565
Co1 O10 2.102(3) .
Co1 O9 2.103(2) .
Co1 O8 2.108(3) .
Co1 O3 2.144(3) 7_567
Co1 O2 2.158(3) 6_566
Co2 O9 2.086(2) 5_577
Co2 O9 2.111(3) .
Co2 O1 2.128(2) 6_566
Co2 N1 2.135(3) 5_567
Co2 O8 2.148(2) .
Co2 N5 2.321(3) .
Co3 O8 1.929(2) .
Co3 O4 1.949(2) 7_567
Co3 N3 2.007(3) .
Co3 O6 2.040(3) .
S1 O7 1.429(3) .
S1 O5 1.441(3) .
S1 O6 1.472(3) .
S1 C7 1.760(4) .
O1 C9 1.255(4) .
O1 Co2 2.128(2) 6_565
O2 C9 1.257(4) .
O2 Co1 2.158(3) 6_565
O3 C10 1.253(5) .
O3 Co1 2.144(3) 7_567
O4 C10 1.269(5) .
O4 Co3 1.949(2) 7_567
O8 H8' 0.9800 .
O9 Co2 2.086(2) 5_577
O9 H9 0.9800 .
O10 C11 1.412(7) .
O10 H10 0.8500 .
N1 C2 1.317(5) .
N1 N2 1.411(4) .
N1 Co2 2.135(3) 5_567
N2 C1 1.324(5) .
N2 Co1 2.045(3) 1_545
N3 C2 1.356(4) .
N3 C1 1.358(5) .
N4 C1 1.364(5) .
N4 H4A 0.8600 .
N4 H4B 0.8600 .
N5 C2 1.396(4) .
N5 H5A 0.9000 .
N5 H5B 0.9000 .
C3 C8 1.380(5) .
C3 C4 1.396(5) .
C3 C9 1.501(5) .
C4 C5 1.394(5) .
C4 H4 0.9300 .
C5 C6 1.378(5) .
C5 C10 1.504(5) .
C6 C7 1.389(5) .
C6 H6 0.9300 .
C7 C8 1.390(5) .
C8 H8 0.9300 .
C11 H11A 0.9600 .
C11 H11B 0.9600 .
C11 H11C 0.9600 .

loop_
_geom_torsion_atom_site_label_1
_geom_torsion_atom_site_label_2
_geom_torsion_atom_site_label_3
_geom_torsion_atom_site_label_4
_geom_torsion
_geom_torsion_site_symmetry_1
_geom_torsion_site_symmetry_4
O7 S1 O6 Co3 -2.8(3) . .
O5 S1 O6 Co3 127.3(2) . .
C7 S1 O6 Co3 -120.7(2) . .
O8 Co3 O6 S1 -75.5(3) . .
O4 Co3 O6 S1 162.1(2) 7_567 .
N3 Co3 O6 S1 39.1(3) . .
O4 Co3 O8 Co1 -30.47(16) 7_567 .
N3 Co3 O8 Co1 112.86(12) . .
O6 Co3 O8 Co1 -131.60(11) . .
O4 Co3 O8 Co2 -131.86(14) 7_567 .
N3 Co3 O8 Co2 11.47(17) . .
O6 Co3 O8 Co2 127.01(13) . .
N2 Co1 O8 Co3 124.96(12) 1_565 .
O10 Co1 O8 Co3 -85.0(3) . .
O9 Co1 O8 Co3 -144.33(12) . .
O3 Co1 O8 Co3 33.75(12) 7_567 .
O2 Co1 O8 Co3 -42.11(11) 6_566 .
N2 Co1 O8 Co2 -115.53(11) 1_565 .
O10 Co1 O8 Co2 34.5(3) . .
O9 Co1 O8 Co2 -24.83(9) . .
O3 Co1 O8 Co2 153.26(9) 7_567 .
O2 Co1 O8 Co2 77.40(10) 6_566 .
O9 Co2 O8 Co3 -147.98(14) 5_577 .
O9 Co2 O8 Co3 130.05(14) . .
O1 Co2 O8 Co3 43.77(14) 6_566 .
N1 Co2 O8 Co3 -60.9(5) 5_567 .
N5 Co2 O8 Co3 -43.34(13) . .
O9 Co2 O8 Co1 106.79(10) 5_577 .
O9 Co2 O8 Co1 24.82(9) . .
O1 Co2 O8 Co1 -61.46(10) 6_566 .
N1 Co2 O8 Co1 -166.2(4) 5_567 .
N5 Co2 O8 Co1 -148.57(10) . .
N2 Co1 O9 Co2 19.06(14) 1_565 5_577
O10 Co1 O9 Co2 120.63(15) . 5_577
O8 Co1 O9 Co2 -76.27(13) . 5_577
O3 Co1 O9 Co2 147(2) 7_567 5_577
O2 Co1 O9 Co2 -153.86(13) 6_566 5_577
N2 Co1 O9 Co2 120.67(12) 1_565 .
O10 Co1 O9 Co2 -137.76(13) . .
O8 Co1 O9 Co2 25.34(9) . .
O3 Co1 O9 Co2 -111(2) 7_567 .
O2 Co1 O9 Co2 -52.25(12) 6_566 .
O9 Co2 O9 Co2 0.0 5_577 5_577
O1 Co2 O9 Co2 -172.04(11) 6_566 5_577
N1 Co2 O9 Co2 -86.98(12) 5_567 5_577
O8 Co2 O9 Co2 90.42(11) . 5_577
N5 Co2 O9 Co2 111.9(3) . 5_577
O9 Co2 O9 Co1 -115.36(14) 5_577 .
O1 Co2 O9 Co1 72.60(10) 6_566 .
N1 Co2 O9 Co1 157.66(10) 5_567 .
O8 Co2 O9 Co1 -24.94(9) . .
N5 Co2 O9 Co1 -3.5(4) . .
N2 Co1 O10 C11 -129.7(5) 1_565 .
O9 Co1 O10 C11 138.6(5) . .
O8 Co1 O10 C11 80.8(6) . .
O3 Co1 O10 C11 -40.2(5) 7_567 .
O2 Co1 O10 C11 38.6(5) 6_566 .
C2 N1 N2 C1 -1.1(4) . .
Co2 N1 N2 C1 -168.6(2) 5_567 .
C2 N1 N2 Co1 -178.1(2) . 1_545
Co2 N1 N2 Co1 14.4(4) 5_567 1_545
O8 Co3 N3 C2 22.8(3) . .
O4 Co3 N3 C2 166.7(3) 7_567 .
O6 Co3 N3 C2 -87.3(3) . .
O8 Co3 N3 C1 -140.2(3) . .
O4 Co3 N3 C1 3.7(4) 7_567 .
O6 Co3 N3 C1 109.6(3) . .
O9 Co2 N5 C2 167.1(2) 5_577 .
O9 Co2 N5 C2 58.6(4) . .
O1 Co2 N5 C2 -17.4(2) 6_566 .
N1 Co2 N5 C2 -104.0(2) 5_567 .
O8 Co2 N5 C2 79.8(2) . .
N1 N2 C1 N3 0.6(4) . .
Co1 N2 C1 N3 176.9(3) 1_545 .
N1 N2 C1 N4 179.0(4) . .
Co1 N2 C1 N4 -4.6(6) 1_545 .
C2 N3 C1 N2 0.1(4) . .
Co3 N3 C1 N2 165.8(3) . .
C2 N3 C1 N4 -178.4(4) . .
Co3 N3 C1 N4 -12.7(6) . .
N2 N1 C2 N3 1.2(4) . .
Co2 N1 C2 N3 166.3(3) 5_567 .
N2 N1 C2 N5 -173.4(3) . .
Co2 N1 C2 N5 -8.4(6) 5_567 .
C1 N3 C2 N1 -0.8(4) . .
Co3 N3 C2 N1 -167.9(2) . .
C1 N3 C2 N5 174.2(3) . .
Co3 N3 C2 N5 7.1(5) . .
Co2 N5 C2 N1 107.6(4) . .
Co2 N5 C2 N3 -66.7(4) . .
C8 C3 C4 C5 -0.8(6) . .
C9 C3 C4 C5 179.1(4) . .
C3 C4 C5 C6 0.9(6) . .
C3 C4 C5 C10 -176.5(3) . .
C4 C5 C6 C7 -0.4(6) . .
C10 C5 C6 C7 177.1(3) . .
C5 C6 C7 C8 -0.2(6) . .
C5 C6 C7 S1 -171.4(3) . .
O7 S1 C7 C6 -139.5(3) . .
O5 S1 C7 C6 98.5(4) . .
O6 S1 C7 C6 -18.9(4) . .
O7 S1 C7 C8 49.1(4) . .
O5 S1 C7 C8 -72.9(4) . .
O6 S1 C7 C8 169.7(3) . .
C4 C3 C8 C7 0.2(6) . .
C9 C3 C8 C7 -179.7(4) . .
C6 C7 C8 C3 0.3(6) . .
S1 C7 C8 C3 171.6(3) . .
Co2 O1 C9 O2 5.2(5) 6_565 .
Co2 O1 C9 C3 -176.5(2) 6_565 .
Co1 O2 C9 O1 -45.0(5) 6_565 .
Co1 O2 C9 C3 136.7(3) 6_565 .
C8 C3 C9 O1 15.4(5) . .
C4 C3 C9 O1 -164.5(4) . .
C8 C3 C9 O2 -166.1(4) . .
C4 C3 C9 O2 13.9(5) . .
Co1 O3 C10 O4 -11.8(6) 7_567 .
Co1 O3 C10 C5 167.4(3) 7_567 .
Co3 O4 C10 O3 -4.2(6) 7_567 .
Co3 O4 C10 C5 176.6(3) 7_567 .
C6 C5 C10 O3 163.0(4) . .
C4 C5 C10 O3 -19.5(6) . .
C6 C5 C10 O4 -17.7(5) . .
C4 C5 C10 O4 159.8(4) . .

loop_
_platon_squeeze_void_nr
_platon_squeeze_void_average_x
_platon_squeeze_void_average_y
_platon_squeeze_void_average_z
_platon_squeeze_void_volume
_platon_squeeze_void_count_electrons
_platon_squeeze_void_content
1 0.250 -0.250 0.500 119 23 ' '
2 0.250 0.250 1.000 119 23 ' '
3 0.750 -0.250 0.000 119 23 ' '
4 0.750 0.250 0.500 119 23 ' '
